data_2311835
loop_
_publ_author_name
'Buist, Amanda R.'
'Dennany, Lynn'
'Kennedy, Alan R.'
'Manzie, Craig'
'McPhie, Katherine'
'Walker, Brandon'

_publ_section_title
;
 Eight salt forms of sulfadiazine.
;
_journal_coeditor_code LG3144
_journal_issue 'Pt 9'
_journal_name_full 'Acta crystallographica. Section C, Structural chemistry'
_journal_page_first 900
_journal_page_last 907
_journal_paper_doi 10.1107/S2053229614018725
_journal_volume 70
_journal_year 2014
_chemical_formula_iupac 'C10 H11 N4 O2 S +, C6 H5 O4 S -, 2H2 O'
_chemical_formula_moiety 'C10 H11 N4 O2 S +, C6 H5 O4 S -, 2(H2 O)'
_chemical_formula_sum 'C16 H20 N4 O8 S2'
_chemical_formula_weight 460.48
_chemical_name_systematic
;
4-[(Pyrimidin-2-yl)sulfamoyl]anilinium 4-hydroxybenzenesulfonate dihydrate
;
_space_group_IT_number 14
_space_group_name_Hall '-P 2yn'
_space_group_name_H-M_alt 'P 1 21/n 1'
_symmetry_cell_setting monoclinic
_symmetry_space_group_name_Hall '-P 2yn'
_symmetry_space_group_name_H-M 'P 1 21/n 1'
_atom_sites_solution_hydrogens geom
_atom_sites_solution_primary direct
_atom_sites_solution_secondary difmap
_audit_creation_method SHELXL-97
_cell_angle_alpha 90.00
_cell_angle_beta 104.858(3)
_cell_angle_gamma 90.00
_cell_formula_units_Z 4
_cell_length_a 18.5872(5)
_cell_length_b 5.9733(2)
_cell_length_c 18.6850(5)
_cell_measurement_reflns_used 3724
_cell_measurement_temperature 123(2)
_cell_measurement_theta_max 29.4449
_cell_measurement_theta_min 3.2751
_cell_volume 2005.17(11)
_computing_cell_refinement 'CrysAlis PRO (Oxford Diffraction, 2010)'
_computing_data_collection 'CrysAlis PRO (Oxford Diffraction, 2010)'
_computing_data_reduction 'CrysAlis PRO (Oxford Diffraction, 2010)'
_computing_molecular_graphics
;
ORTEP-3 for Windows (Farrugia, 2012)
;
_computing_publication_material 'SHELXL97 (Sheldrick, 2008)'
_computing_structure_refinement 'SHELXL97 (Sheldrick, 2008)'
_computing_structure_solution 'SHELXS97 (Sheldrick, 2008)'
_diffrn_ambient_temperature 123(2)
_diffrn_measured_fraction_theta_full 0.998
_diffrn_measured_fraction_theta_max 0.974
_diffrn_measurement_device_type 'Oxford Diffraction Xcalibur E'
_diffrn_measurement_method 'omega scans'
_diffrn_radiation_monochromator graphite
_diffrn_radiation_source 'fine-focus sealed tube'
_diffrn_radiation_type MoK\a
_diffrn_radiation_wavelength 0.71073
_diffrn_reflns_av_R_equivalents 0.0292
_diffrn_reflns_av_sigmaI/netI 0.0497
_diffrn_reflns_limit_h_max 24
_diffrn_reflns_limit_h_min -24
_diffrn_reflns_limit_k_max 6
_diffrn_reflns_limit_k_min -7
_diffrn_reflns_limit_l_max 24
_diffrn_reflns_limit_l_min -21
_diffrn_reflns_number 9653
_diffrn_reflns_theta_full 27.00
_diffrn_reflns_theta_max 28.00
_diffrn_reflns_theta_min 3.28
_exptl_absorpt_coefficient_mu 0.319
_exptl_absorpt_correction_T_max 1.00000
_exptl_absorpt_correction_T_min 0.96761
_exptl_absorpt_correction_type multi-scan
_exptl_absorpt_process_details
;
(CrysAlis PRO; Oxford Diffraction, 2010)
;
_exptl_crystal_colour 'light yellow'
_exptl_crystal_density_diffrn 1.525
_exptl_crystal_density_method 'not measured'
_exptl_crystal_description fragment
_exptl_crystal_F_000 960
_exptl_crystal_size_max 0.20
_exptl_crystal_size_mid 0.12
_exptl_crystal_size_min 0.05
_refine_diff_density_max 0.800
_refine_diff_density_min -0.440
_refine_ls_extinction_method none
_refine_ls_goodness_of_fit_ref 1.027
_refine_ls_hydrogen_treatment mixed
_refine_ls_matrix_type full
_refine_ls_number_parameters 307
_refine_ls_number_reflns 4695
_refine_ls_number_restraints 6
_refine_ls_restrained_S_all 1.027
_refine_ls_R_factor_all 0.0671
_refine_ls_R_factor_gt 0.0480
_refine_ls_shift/su_max 0.000
_refine_ls_shift/su_mean 0.000
_refine_ls_structure_factor_coef Fsqd
_refine_ls_weighting_details 'calc w=1/[\s^2^(Fo^2^)+(0.0407P)^2^+1.8769P] where P=(Fo^2^+2Fc^2^)/3'
_refine_ls_weighting_scheme calc
_refine_ls_wR_factor_gt 0.1026
_refine_ls_wR_factor_ref 0.1132
_reflns_number_gt 3638
_reflns_number_total 4695
_reflns_threshold_expression I>2\s(I)
_cod_data_source_file lg3144sup1.cif
_cod_data_source_block VIII
_cod_original_cell_volume 2005.17(10)
_cod_original_sg_symbol_H-M 'P 21/n'
_cod_database_code 2311835

loop_
_symmetry_equiv_pos_as_xyz
'x, y, z'
'-x+1/2, y+1/2, -z+1/2'
'-x, -y, -z'
'x-1/2, -y-1/2, z-1/2'

loop_
_atom_site_type_symbol
_atom_site_label
_atom_site_fract_x
_atom_site_fract_y
_atom_site_fract_z
_atom_site_U_iso_or_equiv
_atom_site_adp_type
_atom_site_calc_flag
_atom_site_refinement_flags
_atom_site_occupancy
_atom_site_symmetry_multiplicity
S S1 0.65276(3) 0.85852(10) 0.14183(3) 0.01721(14) Uani d . 1 1
S S2 0.04915(3) 0.16965(10) 0.11296(3) 0.02095(15) Uani d . 1 1
O O1 0.67885(9) 0.6329(3) 0.14790(9) 0.0228(4) Uani d . 1 1
O O2 0.69403(9) 1.0264(3) 0.11393(9) 0.0220(4) Uani d . 1 1
O O1W 0.74103(10) 1.3663(3) 0.49790(10) 0.0294(4) Uani d D 1 1
O O3 0.24507(11) 0.2558(3) 0.41461(10) 0.0307(4) Uani d . 1 1
O O2W 0.38462(10) 0.1557(3) 0.45248(10) 0.0253(4) Uani d D 1 1
O O4 0.09613(10) 0.1048(3) 0.06496(9) 0.0245(4) Uani d . 1 1
O O5 0.01741(10) 0.3925(3) 0.09516(10) 0.0296(4) Uani d . 1 1
O O6 -0.00589(11) 0.0033(3) 0.11685(10) 0.0361(5) Uani d . 1 1
N N1 0.60917(12) 1.1632(4) 0.43098(11) 0.0184(4) Uani d . 1 1
N N2 0.56951(11) 0.8768(3) 0.08478(11) 0.0192(4) Uani d . 1 1
N N3 0.45276(10) 0.7612(3) 0.02182(10) 0.0184(4) Uani d . 1 1
N N4 0.51699(11) 0.5802(3) 0.13473(11) 0.0239(5) Uani d . 1 1
C C1 0.62078(12) 1.0873(4) 0.36057(12) 0.0167(5) Uani d . 1 1
C C2 0.64836(13) 0.8753(4) 0.35556(13) 0.0216(5) Uani d . 1 1
H H2 0.6598 0.7791 0.3974 0.026 Uiso calc R 1 1
C C3 0.65925(13) 0.8042(4) 0.28801(13) 0.0205(5) Uani d . 1 1
H H3 0.6779 0.6584 0.2831 0.025 Uiso calc R 1 1
C C4 0.64263(12) 0.9487(4) 0.22827(12) 0.0153(4) Uani d . 1 1
C C5 0.61737(13) 1.1644(4) 0.23418(13) 0.0201(5) Uani d . 1 1
H H5 0.6084 1.2637 0.1931 0.024 Uiso calc R 1 1
C C6 0.60549(13) 1.2328(4) 0.30103(13) 0.0200(5) Uani d . 1 1
H H6 0.5870 1.3787 0.3060 0.024 Uiso calc R 1 1
C C7 0.51075(12) 0.7306(4) 0.08101(12) 0.0166(5) Uani d . 1 1
C C8 0.39652(13) 0.6169(4) 0.01531(13) 0.0211(5) Uani d . 1 1
H H8 0.3544 0.6301 -0.0259 0.025 Uiso calc R 1 1
C C9 0.39741(14) 0.4498(4) 0.06624(14) 0.0253(5) Uani d . 1 1
H H9 0.3577 0.3457 0.0605 0.030 Uiso calc R 1 1
C C10 0.45878(14) 0.4411(4) 0.12597(14) 0.0270(6) Uani d . 1 1
H H10 0.4599 0.3308 0.1629 0.032 Uiso calc R 1 1
C C11 0.10841(13) 0.1923(4) 0.20342(12) 0.0184(5) Uani d . 1 1
C C12 0.16396(14) 0.0356(4) 0.22862(14) 0.0249(5) Uani d . 1 1
H H12 0.1699 -0.0849 0.1975 0.030 Uiso calc R 1 1
C C13 0.21102(14) 0.0540(4) 0.29930(14) 0.0258(5) Uani d . 1 1
H H13 0.2494 -0.0528 0.3166 0.031 Uiso calc R 1 1
C C14 0.20137(13) 0.2292(4) 0.34422(13) 0.0228(5) Uani d . 1 1
C C15 0.14535(15) 0.3837(5) 0.31933(15) 0.0313(6) Uani d . 1 1
H H15 0.1387 0.5028 0.3507 0.038 Uiso calc R 1 1
C C16 0.09883(15) 0.3653(4) 0.24877(14) 0.0290(6) Uani d . 1 1
H H16 0.0603 0.4719 0.2316 0.035 Uiso calc R 1 1
H H1N 0.6528(17) 1.235(5) 0.4588(16) 0.032(8) Uiso d . 1 1
H H2N 0.5995(17) 1.043(6) 0.4561(17) 0.045(9) Uiso d . 1 1
H H3N 0.5680(19) 1.260(5) 0.4221(17) 0.046(9) Uiso d . 1 1
H H4N 0.5636(16) 0.987(5) 0.0532(16) 0.034(8) Uiso d . 1 1
H H1H 0.292(2) 0.181(7) 0.419(2) 0.088(15) Uiso d . 1 1
H H1W 0.742(2) 1.482(4) 0.5266(16) 0.071(13) Uiso d D 1 1
H H2W 0.7630(18) 1.420(5) 0.4655(14) 0.065(12) Uiso d D 1 1
H H3W 0.4165(14) 0.081(4) 0.4344(17) 0.051(10) Uiso d D 1 1
H H4W 0.4001(19) 0.295(2) 0.452(2) 0.078(13) Uiso d D 1 1

loop_
_atom_site_aniso_label
_atom_site_aniso_U_11
_atom_site_aniso_U_22
_atom_site_aniso_U_33
_atom_site_aniso_U_12
_atom_site_aniso_U_13
_atom_site_aniso_U_23
S1 0.0145(3) 0.0194(3) 0.0167(3) 0.0008(2) 0.0023(2) -0.0025(2)
S2 0.0188(3) 0.0259(3) 0.0179(3) -0.0040(2) 0.0044(2) -0.0013(2)
O1 0.0218(9) 0.0222(9) 0.0228(8) 0.0042(7) 0.0029(7) -0.0054(7)
O2 0.0187(8) 0.0270(9) 0.0205(8) -0.0046(7) 0.0056(7) -0.0020(7)
O1W 0.0253(10) 0.0363(11) 0.0280(10) -0.0046(8) 0.0093(8) -0.0074(9)
O3 0.0248(10) 0.0409(11) 0.0237(9) 0.0013(9) 0.0016(8) -0.0093(8)
O2W 0.0226(9) 0.0245(10) 0.0273(9) 0.0003(8) 0.0037(7) 0.0032(8)
O4 0.0312(10) 0.0257(9) 0.0182(8) 0.0000(8) 0.0091(7) 0.0001(7)
O5 0.0229(9) 0.0340(10) 0.0305(9) 0.0065(8) 0.0041(8) 0.0040(8)
O6 0.0373(11) 0.0453(12) 0.0258(9) -0.0218(9) 0.0082(8) -0.0038(9)
N1 0.0186(10) 0.0190(10) 0.0185(10) -0.0004(9) 0.0062(8) -0.0008(9)
N2 0.0166(10) 0.0211(10) 0.0169(9) -0.0022(8) -0.0012(8) 0.0041(8)
N3 0.0156(9) 0.0193(10) 0.0193(9) -0.0011(8) 0.0027(8) -0.0014(8)
N4 0.0217(11) 0.0232(10) 0.0255(11) -0.0026(9) 0.0035(9) 0.0072(9)
C1 0.0127(10) 0.0186(11) 0.0180(11) -0.0005(9) 0.0027(8) -0.0024(9)
C2 0.0248(12) 0.0208(12) 0.0185(11) 0.0048(10) 0.0041(9) 0.0051(10)
C3 0.0238(12) 0.0149(11) 0.0224(12) 0.0048(9) 0.0050(10) 0.0000(9)
C4 0.0121(10) 0.0172(11) 0.0159(10) 0.0004(9) 0.0021(8) -0.0007(9)
C5 0.0237(12) 0.0186(11) 0.0180(11) 0.0045(10) 0.0053(9) 0.0035(9)
C6 0.0262(13) 0.0135(11) 0.0214(11) 0.0048(9) 0.0079(10) 0.0003(9)
C7 0.0161(11) 0.0159(11) 0.0179(11) 0.0010(9) 0.0043(9) -0.0017(9)
C8 0.0175(11) 0.0232(12) 0.0218(12) -0.0007(10) 0.0038(9) -0.0037(10)
C9 0.0202(12) 0.0225(12) 0.0339(14) -0.0061(10) 0.0079(10) 0.0011(11)
C10 0.0249(13) 0.0244(13) 0.0314(13) -0.0019(11) 0.0070(11) 0.0087(11)
C11 0.0169(11) 0.0211(12) 0.0174(11) -0.0024(9) 0.0050(9) -0.0028(9)
C12 0.0254(13) 0.0248(13) 0.0252(12) 0.0035(11) 0.0075(10) -0.0079(10)
C13 0.0207(12) 0.0280(13) 0.0277(13) 0.0066(11) 0.0042(10) 0.0002(11)
C14 0.0198(12) 0.0286(13) 0.0194(11) -0.0058(10) 0.0042(9) -0.0064(10)
C15 0.0320(15) 0.0299(14) 0.0301(14) 0.0051(12) 0.0046(11) -0.0141(11)
C16 0.0292(14) 0.0272(14) 0.0280(13) 0.0079(11) 0.0026(11) -0.0056(11)

loop_
_atom_type_symbol
_atom_type_description
_atom_type_scat_dispersion_real
_atom_type_scat_dispersion_imag
_atom_type_scat_source
S S 0.1246 0.1234 'International Tables Vol C Tables 4.2.6.8 and 6.1.1.4'
O O 0.0106 0.0060 'International Tables Vol C Tables 4.2.6.8 and 6.1.1.4'
N N 0.0061 0.0033 'International Tables Vol C Tables 4.2.6.8 and 6.1.1.4'
C C 0.0033 0.0016 'International Tables Vol C Tables 4.2.6.8 and 6.1.1.4'
H H 0.0000 0.0000 'International Tables Vol C Tables 4.2.6.8 and 6.1.1.4'

loop_
_geom_angle_atom_site_label_1
_geom_angle_atom_site_label_2
_geom_angle_atom_site_label_3
_geom_angle
O1 S1 O2 119.01(10)
O1 S1 N2 111.03(10)
O2 S1 N2 102.68(10)
O1 S1 C4 109.32(10)
O2 S1 C4 108.18(10)
N2 S1 C4 105.72(10)
O6 S2 O4 113.15(11)
O6 S2 O5 112.94(12)
O4 S2 O5 111.94(11)
O6 S2 C11 106.29(11)
O4 S2 C11 106.50(11)
O5 S2 C11 105.31(11)
H1W O1W H2W 101(2)
C14 O3 H1H 109(3)
H3W O2W H4W 103(2)
C1 N1 H1N 109.4(17)
C1 N1 H2N 109(2)
H1N N1 H2N 109(3)
C1 N1 H3N 109.5(19)
H1N N1 H3N 111(3)
H2N N1 H3N 109(3)
C7 N2 S1 126.17(17)
C7 N2 H4N 118.7(19)
S1 N2 H4N 115(2)
C8 N3 C7 115.5(2)
C7 N4 C10 114.5(2)
C2 C1 C6 121.7(2)
C2 C1 N1 119.4(2)
C6 C1 N1 118.9(2)
C1 C2 C3 118.9(2)
C1 C2 H2 120.5
C3 C2 H2 120.5
C4 C3 C2 119.1(2)
C4 C3 H3 120.4
C2 C3 H3 120.4
C3 C4 C5 121.8(2)
C3 C4 S1 119.76(17)
C5 C4 S1 118.46(17)
C6 C5 C4 118.8(2)
C6 C5 H5 120.6
C4 C5 H5 120.6
C1 C6 C5 119.5(2)
C1 C6 H6 120.2
C5 C6 H6 120.2
N4 C7 N3 127.5(2)
N4 C7 N2 118.2(2)
N3 C7 N2 114.3(2)
N3 C8 C9 122.3(2)
N3 C8 H8 118.8
C9 C8 H8 118.8
C8 C9 C10 116.6(2)
C8 C9 H9 121.7
C10 C9 H9 121.7
N4 C10 C9 123.4(2)
N4 C10 H10 118.3
C9 C10 H10 118.3
C16 C11 C12 120.1(2)
C16 C11 S2 119.87(19)
C12 C11 S2 120.04(18)
C11 C12 C13 120.2(2)
C11 C12 H12 119.9
C13 C12 H12 119.9
C14 C13 C12 119.3(2)
C14 C13 H13 120.4
C12 C13 H13 120.4
O3 C14 C15 117.2(2)
O3 C14 C13 122.3(2)
C15 C14 C13 120.4(2)
C14 C15 C16 120.1(2)
C14 C15 H15 120.0
C16 C15 H15 120.0
C11 C16 C15 119.9(2)
C11 C16 H16 120.1
C15 C16 H16 120.1

loop_
_geom_bond_atom_site_label_1
_geom_bond_atom_site_label_2
_geom_bond_distance
S1 O1 1.4271(17)
S1 O2 1.4390(17)
S1 N2 1.6422(19)
S1 C4 1.758(2)
S2 O6 1.4413(19)
S2 O4 1.4557(18)
S2 O5 1.4597(19)
S2 C11 1.770(2)
O1W H1W 0.873(10)
O1W H2W 0.874(10)
O3 C14 1.366(3)
O3 H1H 0.96(4)
O2W H3W 0.875(10)
O2W H4W 0.880(10)
N1 C1 1.459(3)
N1 H1N 0.95(3)
N1 H2N 0.90(3)
N1 H3N 0.94(3)
N2 C7 1.386(3)
N2 H4N 0.87(3)
N3 C8 1.336(3)
N3 C7 1.344(3)
N4 C7 1.330(3)
N4 C10 1.340(3)
C1 C2 1.378(3)
C1 C6 1.383(3)
C2 C3 1.395(3)
C2 H2 0.9500
C3 C4 1.382(3)
C3 H3 0.9500
C4 C5 1.386(3)
C5 C6 1.385(3)
C5 H5 0.9500
C6 H6 0.9500
C8 C9 1.376(3)
C8 H8 0.9500
C9 C10 1.377(3)
C9 H9 0.9500
C10 H10 0.9500
C11 C16 1.376(3)
C11 C12 1.384(3)
C12 C13 1.389(3)
C12 H12 0.9500
C13 C14 1.382(4)
C13 H13 0.9500
C14 C15 1.380(4)
C15 C16 1.383(3)
C15 H15 0.9500
C16 H16 0.9500

loop_
_geom_hbond_atom_site_label_D
_geom_hbond_atom_site_label_H
_geom_hbond_atom_site_label_A
_geom_hbond_site_symmetry_A
_geom_hbond_distance_DH
_geom_hbond_distance_HA
_geom_hbond_distance_DA
_geom_hbond_angle_DHA
N1 H1N O1W . 0.95(3) 1.80(3) 2.733(3) 170(3)
N1 H2N O2W 3_666 0.90(3) 2.04(3) 2.873(3) 154(3)
N1 H2N O5 2 0.90(3) 2.32(3) 2.793(3) 113(2)
N1 H3N O6 2_565 0.94(3) 1.88(3) 2.780(3) 159(3)
N2 H4N N3 3_675 0.87(3) 2.03(3) 2.897(3) 179(3)
O3 H1H O2W . 0.96(4) 1.69(4) 2.578(3) 153(4)
O1W H1W O3 3_676 0.873(10) 1.892(12) 2.760(3) 173(3)
O1W H2W O2 2_655 0.874(10) 1.962(10) 2.834(3) 175(3)
O2W H3W O5 2_545 0.875(10) 1.852(11) 2.722(3) 172(3)
O2W H4W O4 2 0.880(10) 1.883(14) 2.737(2) 163(4)

loop_
_geom_torsion_atom_site_label_1
_geom_torsion_atom_site_label_2
_geom_torsion_atom_site_label_3
_geom_torsion_atom_site_label_4
_geom_torsion
O1 S1 N2 C7 42.5(2)
O2 S1 N2 C7 170.77(19)
C4 S1 N2 C7 -75.9(2)
C6 C1 C2 C3 -1.7(4)
N1 C1 C2 C3 180.0(2)
C1 C2 C3 C4 0.5(4)
C2 C3 C4 C5 1.8(4)
C2 C3 C4 S1 -177.68(18)
O1 S1 C4 C3 -0.2(2)
O2 S1 C4 C3 -131.21(19)
N2 S1 C4 C3 119.37(19)
O1 S1 C4 C5 -179.72(17)
O2 S1 C4 C5 49.3(2)
N2 S1 C4 C5 -60.1(2)
C3 C4 C5 C6 -2.9(4)
S1 C4 C5 C6 176.64(18)
C2 C1 C6 C5 0.6(4)
N1 C1 C6 C5 179.0(2)
C4 C5 C6 C1 1.6(4)
C10 N4 C7 N3 2.2(4)
C10 N4 C7 N2 -178.2(2)
C8 N3 C7 N4 -2.9(4)
C8 N3 C7 N2 177.5(2)
S1 N2 C7 N4 10.8(3)
S1 N2 C7 N3 -169.56(17)
C7 N3 C8 C9 0.8(3)
N3 C8 C9 C10 1.6(4)
C7 N4 C10 C9 0.6(4)
C8 C9 C10 N4 -2.3(4)
O6 S2 C11 C16 -99.8(2)
O4 S2 C11 C16 139.3(2)
O5 S2 C11 C16 20.3(2)
O6 S2 C11 C12 79.8(2)
O4 S2 C11 C12 -41.1(2)
O5 S2 C11 C12 -160.1(2)
C16 C11 C12 C13 -1.0(4)
S2 C11 C12 C13 179.4(2)
C11 C12 C13 C14 0.5(4)
C12 C13 C14 O3 179.2(2)
C12 C13 C14 C15 0.3(4)
O3 C14 C15 C16 -179.6(3)
C13 C14 C15 C16 -0.7(4)
C12 C11 C16 C15 0.7(4)
S2 C11 C16 C15 -179.7(2)
C14 C15 C16 C11 0.1(4)
